data_4079297
loop_
_publ_author_name
'Reyna-Madrigal, Amira'
'Moreno-Gurrola, Anabel'
'Perez-Camacho, Odilia'
'Navarro-Clemente, M. Elena'
'Ju\'arez-Saavedra, Patricia'
'Leyva-Ramirez, Marco A.'
'Arif, Atta M.'
'Ernst, Richard D.'
'Paz-Sandoval, M. Angeles'

_publ_section_title
;
 Half-Sandwich Ruthenium-Phosphine Complexes with Pentadienyl and Oxo- and
 Azapentadienyl Ligands
;
_journal_issue 20
_journal_name_full Organometallics
_journal_page_first 7125
_journal_paper_doi 10.1021/om300657z
_journal_volume 31
_journal_year 2012
_chemical_compound_source 'synthesis as described'
_chemical_formula_moiety 'C43 H46 P2 Ru1'
_chemical_formula_sum 'C43 H42 P2 Ru'
_chemical_formula_weight 721.78
_chemical_name_common 'compound 3'
_chemical_name_systematic
;
 ?
;
_space_group_IT_number 86
_symmetry_cell_setting tetragonal
_symmetry_Int_Tables_number 86
_symmetry_space_group_name_Hall '-P 4bc'
_symmetry_space_group_name_H-M 'P 42/n :2'
_atom_sites_solution_hydrogens geom
_atom_sites_solution_primary direct
_atom_sites_solution_secondary difmap
_audit_conform_dict_location ftp://ftp.iucr.org/pub/cif_core.dic
_audit_conform_dict_name cif_core.dic
_audit_conform_dict_version 2.4
_audit_creation_date 2012-04-27T12:23:56-00:00
_audit_creation_method 'WinGX routine CIF_UPDATE'
_cell_angle_alpha 90
_cell_angle_beta 90
_cell_angle_gamma 90
_cell_formula_units_Z 8
_cell_length_a 27.150(4)
_cell_length_b 27.150(4)
_cell_length_c 9.967(2)
_cell_measurement_reflns_used 600
_cell_measurement_temperature 293(2)
_cell_measurement_theta_max 14
_cell_measurement_theta_min 1
_cell_measurement_wavelength 0.71073
_cell_volume 7347(2)
_computing_cell_refinement 'HKL Scalepack (Otwinowski & Minor 1997)'
_computing_data_collection 'Collect (Bruker AXS BV, 1997-2004)'
_computing_data_reduction 'HKL Denzo and Scalepack (Otwinowski & Minor 1997)'
_computing_molecular_graphics 'Ortep-3 for Windows (Farrugia, 1997)'
_computing_publication_material 'WinGX publication routines (Farrugia, 1999)'
_computing_structure_refinement 'SHELXL-97 (Sheldrick, 2008)'
_computing_structure_solution 'SHELXS-97 (Sheldrick, 2008)'
_diffrn_ambient_temperature 293(2)
_diffrn_detector 'CCD plate'
_diffrn_detector_area_resol_mean 9
_diffrn_measured_fraction_theta_full 0.986
_diffrn_measured_fraction_theta_max 0.981
_diffrn_measurement_device '95mm CCD camera on \k-goniostat'
_diffrn_measurement_device_type KappaCCD
_diffrn_measurement_method 'CCD rotation images, thick slices'
_diffrn_orient_matrix_type 'by Bruker AXS Collect from scalepack cell'
_diffrn_orient_matrix_UB_11 -0.151231E-1
_diffrn_orient_matrix_UB_12 -0.236757E-1
_diffrn_orient_matrix_UB_13 0.648838E-1
_diffrn_orient_matrix_UB_21 -0.184863E-1
_diffrn_orient_matrix_UB_22 -0.01594
_diffrn_orient_matrix_UB_23 -0.751343E-1
_diffrn_orient_matrix_UB_31 0.280379E-1
_diffrn_orient_matrix_UB_32 -0.232799E-1
_diffrn_orient_matrix_UB_33 -0.145416E-1
_diffrn_radiation_monochromator graphite
_diffrn_radiation_probe x-ray
_diffrn_radiation_type MoK\a
_diffrn_radiation_wavelength 0.71073
_diffrn_reflns_av_R_equivalents 0.0637
_diffrn_reflns_av_unetI/netI 0.0887
_diffrn_reflns_limit_h_max 35
_diffrn_reflns_limit_h_min -20
_diffrn_reflns_limit_k_max 34
_diffrn_reflns_limit_k_min -24
_diffrn_reflns_limit_l_max 11
_diffrn_reflns_limit_l_min -12
_diffrn_reflns_number 25190
_diffrn_reflns_reduction_process
;
 Scaled and merged with Sortav
 R.H. Blessing, (1987) Cryst. Rev. 1, 3-58
 R.H. Blessing, (1989) J. Appl. Cryst. 22, 396-397
;
_diffrn_reflns_theta_full 25.5
_diffrn_reflns_theta_max 27.48
_diffrn_reflns_theta_min 3.18
_diffrn_source 'Enraf Nonius FR590'
_exptl_absorpt_coefficient_mu 0.542
_exptl_absorpt_correction_T_max 0.9648
_exptl_absorpt_correction_T_min 0.9325
_exptl_absorpt_correction_type multi-scan
_exptl_absorpt_process_details
;
        [c.f. r.h. blessing, acta cryst. (1995), a51, 33-38]
;
_exptl_crystal_colour yellow
_exptl_crystal_density_diffrn 1.305
_exptl_crystal_density_method 'not measured'
_exptl_crystal_description block
_exptl_crystal_F_000 2992
_exptl_crystal_size_max 0.12
_exptl_crystal_size_mid 0.1
_exptl_crystal_size_min 0.08
_refine_diff_density_max 0.775
_refine_diff_density_min -0.482
_refine_diff_density_rms 0.082
_refine_ls_extinction_method none
_refine_ls_goodness_of_fit_ref 1.014
_refine_ls_hydrogen_treatment mixed
_refine_ls_matrix_type full
_refine_ls_number_parameters 421
_refine_ls_number_reflns 8255
_refine_ls_number_restraints 0
_refine_ls_restrained_S_all 1.014
_refine_ls_R_factor_all 0.107
_refine_ls_R_factor_gt 0.0533
_refine_ls_shift/su_max 0.001
_refine_ls_shift/su_mean 0
_refine_ls_structure_factor_coef Fsqd
_refine_ls_weighting_details 'calc w=1/[\s^2^(Fo^2^)+(0.0653P)^2^+0.2698P] where P=(Fo^2^+2Fc^2^)/3'
_refine_ls_weighting_scheme calc
_refine_ls_wR_factor_gt 0.1169
_refine_ls_wR_factor_ref 0.1372
_reflns_number_gt 5054
_reflns_number_total 8255
_reflns_threshold_expression >2\s(I)
_cod_data_source_file om300657z_si_005.cif
_cod_data_source_block apami14
_cod_original_sg_symbol_H-M P42/n
_cod_database_code 4079297

loop_
_symmetry_equiv_pos_as_xyz
'x, y, z'
'-x+1/2, -y+1/2, z'
'-y, x+1/2, z+1/2'
'y+1/2, -x, z+1/2'
'-x, -y, -z'
'x-1/2, y-1/2, -z'
'y, -x-1/2, -z-1/2'
'-y-1/2, x, -z-1/2'

loop_
_atom_site_label
_atom_site_type_symbol
_atom_site_fract_x
_atom_site_fract_y
_atom_site_fract_z
_atom_site_U_iso_or_equiv
_atom_site_adp_type
_atom_site_occupancy
_atom_site_symmetry_multiplicity
_atom_site_calc_flag
_atom_site_refinement_flags
C5 C 0.51786(18) 0.43837(15) 0.4561(4) 0.0499(11) Uani 1 1 d .
H5B H 0.4933 0.4564 0.5068 0.06 Uiso 1 1 calc R
H5A H 0.5448 0.426 0.5106 0.06 Uiso 1 1 calc R
C4 C 0.53018(16) 0.45709(14) 0.3306(4) 0.0433(10) Uani 1 1 d .
C3 C 0.49683(17) 0.46406(14) 0.2210(4) 0.0422(10) Uani 1 1 d .
H3 H 0.5126 0.4685 0.1333 0.051 Uiso 1 1 calc R
C2 C 0.44657(16) 0.45070(15) 0.2161(4) 0.0443(10) Uani 1 1 d .
C1 C 0.42187(16) 0.43156(15) 0.3282(4) 0.0485(11) Uani 1 1 d .
H1B H 0.3902 0.4161 0.3116 0.058 Uiso 1 1 calc R
H1A H 0.4226 0.4514 0.4091 0.058 Uiso 1 1 calc R
C7 C 0.58370(18) 0.47071(19) 0.2974(5) 0.0675(14) Uani 1 1 d .
H7A H 0.6049 0.4596 0.3682 0.101 Uiso 1 1 calc R
H7B H 0.5865 0.5058 0.2885 0.101 Uiso 1 1 calc R
H7C H 0.5932 0.4553 0.2146 0.101 Uiso 1 1 calc R
C6 C 0.41954(18) 0.45603(17) 0.0852(4) 0.0581(12) Uani 1 1 d .
H6A H 0.4428 0.4565 0.0126 0.087 Uiso 1 1 calc R
H6B H 0.4012 0.4862 0.0855 0.087 Uiso 1 1 calc R
H6C H 0.3974 0.4288 0.0738 0.087 Uiso 1 1 calc R
C8 C 0.53292(14) 0.28250(14) 0.1184(3) 0.0351(9) Uani 1 1 d .
C9 C 0.53102(16) 0.24158(15) 0.2023(4) 0.0448(10) Uani 1 1 d .
H9 H 0.5435 0.244 0.2889 0.054 Uiso 1 1 calc R
C10 C 0.51093(17) 0.19726(16) 0.1597(5) 0.0542(12) Uani 1 1 d .
H10 H 0.5093 0.1707 0.2185 0.065 Uiso 1 1 calc R
C11 C 0.49351(18) 0.19243(18) 0.0315(5) 0.0601(13) Uani 1 1 d .
H11 H 0.4803 0.1626 0.0028 0.072 Uiso 1 1 calc R
C12 C 0.49570(19) 0.23246(18) -0.0553(4) 0.0620(13) Uani 1 1 d .
H12 H 0.4839 0.2296 -0.1426 0.074 Uiso 1 1 calc R
C13 C 0.51535(17) 0.27635(17) -0.0119(4) 0.0513(11) Uani 1 1 d .
H13 H 0.517 0.3027 -0.0713 0.062 Uiso 1 1 calc R
C14 C 0.57538(15) 0.37052(14) 0.0281(3) 0.0368(9) Uani 1 1 d .
C15 C 0.54224(17) 0.39587(15) -0.0528(4) 0.0459(11) Uani 1 1 d .
H15 H 0.5103 0.4008 -0.0223 0.055 Uiso 1 1 calc R
C16 C 0.5554(2) 0.41393(17) -0.1772(4) 0.0586(13) Uani 1 1 d .
H16 H 0.5324 0.4302 -0.2302 0.07 Uiso 1 1 calc R
C17 C 0.6030(2) 0.4078(2) -0.2224(4) 0.0647(14) Uani 1 1 d .
H17 H 0.6122 0.4194 -0.3066 0.078 Uiso 1 1 calc R
C18 C 0.63637(19) 0.3846(2) -0.1431(5) 0.0738(16) Uani 1 1 d .
H18 H 0.6687 0.3814 -0.1724 0.089 Uiso 1 1 calc R
C19 C 0.62297(16) 0.36564(19) -0.0186(4) 0.0563(12) Uani 1 1 d .
H19 H 0.6463 0.3495 0.0336 0.068 Uiso 1 1 calc R
C20 C 0.60970(15) 0.32580(16) 0.2685(4) 0.0428(10) Uani 1 1 d .
C21 C 0.63944(18) 0.28623(19) 0.2296(5) 0.0613(13) Uani 1 1 d .
H21 H 0.6291 0.2657 0.1603 0.074 Uiso 1 1 calc R
C22 C 0.6839(2) 0.2770(2) 0.2924(6) 0.0873(18) Uani 1 1 d .
H22 H 0.7033 0.2506 0.2648 0.105 Uiso 1 1 calc R
C23 C 0.6994(2) 0.3064(3) 0.3941(6) 0.0880(19) Uani 1 1 d .
H23 H 0.7293 0.2999 0.4361 0.106 Uiso 1 1 calc R
C24 C 0.67137(19) 0.3455(2) 0.4354(5) 0.0729(16) Uani 1 1 d .
H24 H 0.6824 0.366 0.504 0.088 Uiso 1 1 calc R
C25 C 0.62661(16) 0.35444(18) 0.3744(4) 0.0525(12) Uani 1 1 d .
H25 H 0.6072 0.3803 0.405 0.063 Uiso 1 1 calc R
C26 C 0.50092(15) 0.28327(15) 0.5096(3) 0.0378(9) Uani 1 1 d .
C27 C 0.54300(16) 0.30334(17) 0.5665(4) 0.0480(11) Uani 1 1 d .
H27 H 0.5487 0.337 0.5595 0.058 Uiso 1 1 calc R
C28 C 0.57647(18) 0.2740(2) 0.6333(5) 0.0650(14) Uani 1 1 d .
H28 H 0.604 0.2882 0.673 0.078 Uiso 1 1 calc R
C29 C 0.5696(2) 0.2243(2) 0.6419(5) 0.0734(16) Uani 1 1 d .
H29 H 0.5927 0.2048 0.6856 0.088 Uiso 1 1 calc R
C30 C 0.5286(2) 0.20337(19) 0.5857(5) 0.0696(15) Uani 1 1 d .
H30 H 0.5239 0.1695 0.5915 0.083 Uiso 1 1 calc R
C31 C 0.49365(18) 0.23281(16) 0.5194(4) 0.0512(11) Uani 1 1 d .
H31 H 0.4657 0.2185 0.4823 0.061 Uiso 1 1 calc R
C32 C 0.42291(15) 0.34837(15) 0.5724(4) 0.0400(9) Uani 1 1 d .
C33 C 0.44193(17) 0.34784(19) 0.7011(4) 0.0562(12) Uani 1 1 d .
H33 H 0.4736 0.3358 0.7154 0.067 Uiso 1 1 calc R
C34 C 0.4148(2) 0.3649(2) 0.8088(4) 0.0755(16) Uani 1 1 d .
H34 H 0.4282 0.3636 0.8946 0.091 Uiso 1 1 calc R
C35 C 0.3687(2) 0.3835(2) 0.7906(5) 0.0697(15) Uani 1 1 d .
H35 H 0.3509 0.3955 0.8634 0.084 Uiso 1 1 calc R
C36 C 0.34854(18) 0.38444(19) 0.6635(5) 0.0641(13) Uani 1 1 d .
H36 H 0.317 0.3969 0.6501 0.077 Uiso 1 1 calc R
C37 C 0.37572(16) 0.36653(17) 0.5554(4) 0.0511(11) Uani 1 1 d .
H37 H 0.3619 0.3668 0.4701 0.061 Uiso 1 1 calc R
C38 C 0.41175(15) 0.28273(14) 0.3558(4) 0.0396(9) Uani 1 1 d .
C39 C 0.38058(18) 0.25470(17) 0.4390(4) 0.0567(12) Uani 1 1 d .
H39 H 0.3821 0.2591 0.5315 0.068 Uiso 1 1 calc R
C40 C 0.34802(19) 0.22095(19) 0.3870(5) 0.0692(15) Uani 1 1 d .
H40 H 0.3285 0.2023 0.4445 0.083 Uiso 1 1 calc R
C41 C 0.34403(19) 0.2144(2) 0.2494(5) 0.0688(15) Uani 1 1 d .
H41 H 0.3217 0.192 0.2141 0.083 Uiso 1 1 calc R
C42 C 0.37386(17) 0.24193(18) 0.1658(5) 0.0568(12) Uani 1 1 d .
H42 H 0.3714 0.2382 0.0732 0.068 Uiso 1 1 calc R
C43 C 0.40759(16) 0.27529(15) 0.2196(4) 0.0432(10) Uani 1 1 d .
H43 H 0.4278 0.293 0.1619 0.052 Uiso 1 1 calc R
P1 P 0.55171(4) 0.34260(4) 0.18487(9) 0.0323(2) Uani 1 1 d .
P2 P 0.45784(4) 0.32548(4) 0.42405(9) 0.0331(2) Uani 1 1 d .
Ru1 Ru 0.488682(11) 0.386112(11) 0.28605(3) 0.03003(12) Uani 1 1 d .
H1 H 0.4629(12) 0.3586(12) 0.172(3) 0.033(9) Uiso 1 1 d .

loop_
_atom_site_aniso_label
_atom_site_aniso_U_11
_atom_site_aniso_U_22
_atom_site_aniso_U_33
_atom_site_aniso_U_23
_atom_site_aniso_U_13
_atom_site_aniso_U_12
C5 0.067(3) 0.037(3) 0.046(2) -0.0111(19) -0.009(2) 0.009(2)
C4 0.050(3) 0.025(2) 0.055(2) -0.0046(18) -0.001(2) -0.0034(19)
C3 0.057(3) 0.028(2) 0.042(2) -0.0021(16) 0.0048(19) 0.001(2)
C2 0.051(3) 0.029(2) 0.052(2) -0.0043(18) -0.002(2) 0.007(2)
C1 0.047(3) 0.042(3) 0.056(2) -0.002(2) 0.009(2) 0.012(2)
C7 0.063(4) 0.054(3) 0.086(4) 0.009(3) -0.013(3) -0.020(3)
C6 0.066(3) 0.052(3) 0.057(3) 0.007(2) -0.012(2) 0.014(3)
C8 0.034(2) 0.035(2) 0.0364(19) -0.0001(16) 0.0067(16) 0.0027(17)
C9 0.054(3) 0.035(2) 0.045(2) 0.0015(18) 0.0050(19) 0.006(2)
C10 0.059(3) 0.035(3) 0.069(3) 0.008(2) 0.010(2) 0.005(2)
C11 0.061(3) 0.045(3) 0.074(3) -0.020(2) 0.014(3) -0.003(2)
C12 0.080(4) 0.062(3) 0.045(2) -0.014(2) 0.005(2) -0.018(3)
C13 0.062(3) 0.050(3) 0.041(2) -0.0020(19) -0.001(2) -0.014(2)
C14 0.045(3) 0.032(2) 0.0337(19) -0.0023(16) 0.0013(17) -0.0066(18)
C15 0.051(3) 0.044(3) 0.043(2) 0.0008(18) 0.0099(19) 0.005(2)
C16 0.091(4) 0.049(3) 0.036(2) 0.002(2) 0.001(2) -0.002(3)
C17 0.080(4) 0.075(4) 0.039(2) 0.005(2) 0.007(3) -0.028(3)
C18 0.053(3) 0.114(5) 0.055(3) 0.003(3) 0.019(2) -0.028(3)
C19 0.037(3) 0.084(4) 0.048(2) 0.006(2) 0.003(2) -0.009(2)
C20 0.036(2) 0.050(3) 0.043(2) 0.0000(19) 0.0004(18) 0.004(2)
C21 0.046(3) 0.067(3) 0.071(3) -0.014(2) -0.008(2) 0.016(3)
C22 0.052(4) 0.097(5) 0.113(5) -0.016(4) -0.016(3) 0.030(3)
C23 0.046(3) 0.122(6) 0.096(4) -0.004(4) -0.021(3) 0.023(4)
C24 0.050(3) 0.106(5) 0.062(3) -0.004(3) -0.019(2) 0.009(3)
C25 0.042(3) 0.072(3) 0.044(2) -0.005(2) -0.0071(19) 0.006(2)
C26 0.041(2) 0.040(3) 0.0323(19) 0.0028(16) 0.0040(17) 0.0056(19)
C27 0.046(3) 0.049(3) 0.049(2) 0.006(2) -0.006(2) 0.008(2)
C28 0.054(3) 0.080(4) 0.061(3) 0.002(3) -0.011(2) 0.009(3)
C29 0.079(4) 0.081(4) 0.060(3) 0.015(3) -0.006(3) 0.032(3)
C30 0.098(5) 0.046(3) 0.065(3) 0.015(2) 0.004(3) 0.022(3)
C31 0.068(3) 0.040(3) 0.046(2) 0.0020(19) -0.002(2) 0.008(2)
C32 0.042(3) 0.039(2) 0.039(2) 0.0014(17) 0.0029(17) -0.004(2)
C33 0.043(3) 0.080(4) 0.045(2) -0.012(2) 0.0002(19) 0.010(2)
C34 0.068(4) 0.111(5) 0.048(3) -0.023(3) -0.002(2) 0.006(3)
C35 0.061(4) 0.090(4) 0.058(3) -0.024(3) 0.018(2) 0.008(3)
C36 0.051(3) 0.080(4) 0.062(3) 0.004(3) 0.012(2) 0.016(3)
C37 0.044(3) 0.063(3) 0.046(2) 0.001(2) 0.006(2) 0.007(2)
C38 0.038(2) 0.029(2) 0.052(2) 0.0000(18) 0.0020(18) 0.0014(18)
C39 0.065(3) 0.052(3) 0.052(2) 0.004(2) 0.008(2) -0.019(3)
C40 0.069(4) 0.064(4) 0.075(3) -0.002(3) 0.015(3) -0.030(3)
C41 0.054(3) 0.059(3) 0.093(4) -0.020(3) 0.000(3) -0.016(3)
C42 0.052(3) 0.057(3) 0.062(3) -0.018(2) 0.002(2) -0.012(2)
C43 0.044(3) 0.039(2) 0.046(2) -0.0073(18) 0.0032(18) 0.000(2)
P1 0.0320(6) 0.0332(6) 0.0316(5) -0.0003(4) -0.0003(4) 0.0022(4)
P2 0.0359(6) 0.0313(6) 0.0320(5) -0.0001(4) 0.0002(4) -0.0003(5)
Ru1 0.0326(2) 0.02702(19) 0.03041(17) -0.00044(12) 0.00051(12) 0.00179(13)

loop_
_atom_type_symbol
_atom_type_description
_atom_type_scat_dispersion_real
_atom_type_scat_dispersion_imag
_atom_type_scat_source
C C 0.0033 0.0016 'International Tables Vol C Tables 4.2.6.8 and 6.1.1.4'
H H 0 0 'International Tables Vol C Tables 4.2.6.8 and 6.1.1.4'
P P 0.1023 0.0942 'International Tables Vol C Tables 4.2.6.8 and 6.1.1.4'
Ru Ru -1.2594 0.8363 'International Tables Vol C Tables 4.2.6.8 and 6.1.1.4'

loop_
_geom_angle_atom_site_label_1
_geom_angle_atom_site_label_2
_geom_angle_atom_site_label_3
_geom_angle
C4 C5 Ru1 69.7(2)
C4 C5 H5B 116.7
Ru1 C5 H5B 116.7
C4 C5 H5A 116.7
Ru1 C5 H5A 116.7
H5B C5 H5A 113.7
C5 C4 C3 125.6(4)
C5 C4 C7 120.6(4)
C3 C4 C7 113.7(4)
C5 C4 Ru1 75.4(2)
C3 C4 Ru1 69.5(2)
C7 C4 Ru1 129.1(3)
C2 C3 C4 127.1(4)
C2 C3 Ru1 70.7(2)
C4 C3 Ru1 73.4(2)
C2 C3 H3 114.9
C4 C3 H3 114.9
Ru1 C3 H3 114.9
C1 C2 C3 121.9(4)
C1 C2 C6 119.6(4)
C3 C2 C6 118.5(4)
C1 C2 Ru1 72.6(2)
C3 C2 Ru1 72.1(2)
C6 C2 Ru1 127.1(3)
C2 C1 Ru1 70.5(2)
C2 C1 H1B 116.6
Ru1 C1 H1B 116.6
C2 C1 H1A 116.6
Ru1 C1 H1A 116.6
H1B C1 H1A 113.6
C4 C7 H7A 109.5
C4 C7 H7B 109.5
H7A C7 H7B 109.5
C4 C7 H7C 109.5
H7A C7 H7C 109.5
H7B C7 H7C 109.5
C2 C6 H6A 109.5
C2 C6 H6B 109.5
H6A C6 H6B 109.5
C2 C6 H6C 109.5
H6A C6 H6C 109.5
H6B C6 H6C 109.5
C9 C8 C13 116.8(4)
C9 C8 P1 120.2(3)
C13 C8 P1 122.6(3)
C10 C9 C8 121.5(4)
C10 C9 H9 119.2
C8 C9 H9 119.2
C11 C10 C9 120.3(4)
C11 C10 H10 119.9
C9 C10 H10 119.9
C10 C11 C12 119.4(4)
C10 C11 H11 120.3
C12 C11 H11 120.3
C13 C12 C11 119.9(4)
C13 C12 H12 120.1
C11 C12 H12 120.1
C12 C13 C8 122.0(4)
C12 C13 H13 119
C8 C13 H13 119
C19 C14 C15 117.2(4)
C19 C14 P1 124.8(3)
C15 C14 P1 117.9(3)
C16 C15 C14 121.9(4)
C16 C15 H15 119
C14 C15 H15 119
C17 C16 C15 119.5(5)
C17 C16 H16 120.2
C15 C16 H16 120.2
C18 C17 C16 119.5(4)
C18 C17 H17 120.3
C16 C17 H17 120.3
C17 C18 C19 121.1(5)
C17 C18 H18 119.5
C19 C18 H18 119.5
C14 C19 C18 120.7(4)
C14 C19 H19 119.7
C18 C19 H19 119.7
C25 C20 C21 116.7(4)
C25 C20 P1 119.2(3)
C21 C20 P1 124.0(3)
C22 C21 C20 121.2(5)
C22 C21 H21 119.4
C20 C21 H21 119.4
C23 C22 C21 120.2(5)
C23 C22 H22 119.9
C21 C22 H22 119.9
C22 C23 C24 120.5(5)
C22 C23 H23 119.7
C24 C23 H23 119.7
C23 C24 C25 119.5(5)
C23 C24 H24 120.2
C25 C24 H24 120.2
C24 C25 C20 121.9(4)
C24 C25 H25 119.1
C20 C25 H25 119.1
C27 C26 C31 118.4(4)
C27 C26 P2 117.8(3)
C31 C26 P2 123.8(3)
C28 C27 C26 120.8(4)
C28 C27 H27 119.6
C26 C27 H27 119.6
C29 C28 C27 120.8(5)
C29 C28 H28 119.6
C27 C28 H28 119.6
C28 C29 C30 119.7(5)
C28 C29 H29 120.1
C30 C29 H29 120.1
C29 C30 C31 120.3(5)
C29 C30 H30 119.8
C31 C30 H30 119.8
C26 C31 C30 119.9(5)
C26 C31 H31 120
C30 C31 H31 120
C37 C32 C33 117.6(4)
C37 C32 P2 119.6(3)
C33 C32 P2 122.8(3)
C34 C33 C32 121.2(4)
C34 C33 H33 119.4
C32 C33 H33 119.4
C35 C34 C33 120.7(4)
C35 C34 H34 119.7
C33 C34 H34 119.7
C34 C35 C36 119.5(4)
C34 C35 H35 120.2
C36 C35 H35 120.2
C35 C36 C37 119.6(5)
C35 C36 H36 120.2
C37 C36 H36 120.2
C32 C37 C36 121.4(4)
C32 C37 H37 119.3
C36 C37 H37 119.3
C43 C38 C39 116.9(4)
C43 C38 P2 120.9(3)
C39 C38 P2 122.2(3)
C40 C39 C38 121.6(4)
C40 C39 H39 119.2
C38 C39 H39 119.2
C39 C40 C41 120.5(4)
C39 C40 H40 119.7
C41 C40 H40 119.7
C42 C41 C40 118.8(4)
C42 C41 H41 120.6
C40 C41 H41 120.6
C41 C42 C43 120.2(4)
C41 C42 H42 119.9
C43 C42 H42 119.9
C38 C43 C42 121.9(4)
C38 C43 H43 119.1
C42 C43 H43 119.1
C8 P1 C20 100.45(18)
C8 P1 C14 98.97(16)
C20 P1 C14 100.77(18)
C8 P1 Ru1 113.99(12)
C20 P1 Ru1 124.26(13)
C14 P1 Ru1 114.58(13)
C38 P2 C26 102.13(18)
C38 P2 C32 99.08(18)
C26 P2 C32 99.40(17)
C38 P2 Ru1 118.57(13)
C26 P2 Ru1 119.28(13)
C32 P2 Ru1 114.87(13)
C2 Ru1 C3 37.18(15)
C2 Ru1 C1 36.85(15)
C3 Ru1 C1 67.05(16)
C2 Ru1 C4 69.23(16)
C3 Ru1 C4 37.07(15)
C1 Ru1 C4 84.12(16)
C2 Ru1 P2 124.65(12)
C3 Ru1 P2 152.92(11)
C1 Ru1 P2 89.27(11)
C4 Ru1 P2 131.97(11)
C2 Ru1 P1 130.69(11)
C3 Ru1 P1 106.59(11)
C1 Ru1 P1 164.97(11)
C4 Ru1 P1 98.71(11)
P2 Ru1 P1 99.47(4)
C2 Ru1 C5 85.58(15)
C3 Ru1 C5 66.54(14)
C1 Ru1 C5 78.72(17)
C4 Ru1 C5 34.97(14)
P2 Ru1 C5 97.09(11)
P1 Ru1 C5 111.97(12)
C2 Ru1 H1 85.1(12)
C3 Ru1 H1 106.9(12)
C1 Ru1 H1 92.2(12)
C4 Ru1 H1 141.6(12)
P2 Ru1 H1 86.0(12)
P1 Ru1 H1 76.4(12)
C5 Ru1 H1 170.3(12)

loop_
_geom_bond_atom_site_label_1
_geom_bond_atom_site_label_2
_geom_bond_distance
C5 C4 1.391(6)
C5 Ru1 2.348(4)
C5 H5B 0.97
C5 H5A 0.97
C4 C3 1.431(6)
C4 C7 1.536(6)
C4 Ru1 2.276(4)
C3 C2 1.413(6)
C3 Ru1 2.224(4)
C3 H3 0.98
C2 C1 1.404(6)
C2 C6 1.504(5)
C2 Ru1 2.207(4)
C1 Ru1 2.234(4)
C1 H1B 0.97
C1 H1A 0.97
C7 H7A 0.96
C7 H7B 0.96
C7 H7C 0.96
C6 H6A 0.96
C6 H6B 0.96
C6 H6C 0.96
C8 C9 1.392(5)
C8 C13 1.393(5)
C8 P1 1.834(4)
C9 C10 1.388(6)
C9 H9 0.93
C10 C11 1.368(6)
C10 H10 0.93
C11 C12 1.391(6)
C11 H11 0.93
C12 C13 1.375(6)
C12 H12 0.93
C13 H13 0.93
C14 C19 1.380(6)
C14 C15 1.391(5)
C14 P1 1.852(4)
C15 C16 1.380(6)
C15 H15 0.93
C16 C17 1.379(7)
C16 H16 0.93
C17 C18 1.356(7)
C17 H17 0.93
C18 C19 1.392(6)
C18 H18 0.93
C19 H19 0.93
C20 C25 1.389(5)
C20 C21 1.399(6)
C20 P1 1.839(4)
C21 C22 1.383(7)
C21 H21 0.93
C22 C23 1.356(8)
C22 H22 0.93
C23 C24 1.370(8)
C23 H23 0.93
C24 C25 1.380(6)
C24 H24 0.93
C25 H25 0.93
C26 C27 1.387(6)
C26 C31 1.388(6)
C26 P2 1.846(4)
C27 C28 1.380(6)
C27 H27 0.93
C28 C29 1.364(7)
C28 H28 0.93
C29 C30 1.370(7)
C29 H29 0.93
C30 C31 1.406(6)
C30 H30 0.93
C31 H31 0.93
C32 C37 1.383(6)
C32 C33 1.383(5)
C32 P2 1.863(4)
C33 C34 1.381(6)
C33 H33 0.93
C34 C35 1.363(7)
C34 H34 0.93
C35 C36 1.381(6)
C35 H35 0.93
C36 C37 1.393(6)
C36 H36 0.93
C37 H37 0.93
C38 C43 1.377(5)
C38 C39 1.408(6)
C38 P2 1.837(4)
C39 C40 1.375(6)
C39 H39 0.93
C40 C41 1.387(6)
C40 H40 0.93
C41 C42 1.381(7)
C41 H41 0.93
C42 C43 1.396(6)
C42 H42 0.93
C43 H43 0.93
P1 Ru1 2.3111(11)
P2 Ru1 2.3029(10)
Ru1 H1 1.53(3)

loop_
_geom_torsion_atom_site_label_1
_geom_torsion_atom_site_label_2
_geom_torsion_atom_site_label_3
_geom_torsion_atom_site_label_4
_geom_torsion
Ru1 C5 C4 C3 50.8(4)
Ru1 C5 C4 C7 -127.0(4)
C5 C4 C3 C2 -4.3(7)
C7 C4 C3 C2 173.7(4)
Ru1 C4 C3 C2 48.9(4)
C5 C4 C3 Ru1 -53.1(4)
C7 C4 C3 Ru1 124.8(3)
C4 C3 C2 C1 5.3(6)
Ru1 C3 C2 C1 55.2(3)
C4 C3 C2 C6 -173.0(4)
Ru1 C3 C2 C6 -123.1(4)
C4 C3 C2 Ru1 -49.9(4)
C3 C2 C1 Ru1 -55.0(3)
C6 C2 C1 Ru1 123.4(4)
C13 C8 C9 C10 -2.3(6)
P1 C8 C9 C10 171.5(3)
C8 C9 C10 C11 1.7(7)
C9 C10 C11 C12 -0.6(7)
C10 C11 C12 C13 0.1(7)
C11 C12 C13 C8 -0.8(7)
C9 C8 C13 C12 1.8(6)
P1 C8 C13 C12 -171.8(4)
C19 C14 C15 C16 2.4(6)
P1 C14 C15 C16 -173.9(3)
C14 C15 C16 C17 -1.4(7)
C15 C16 C17 C18 -0.9(7)
C16 C17 C18 C19 2.0(8)
C15 C14 C19 C18 -1.3(7)
P1 C14 C19 C18 174.7(4)
C17 C18 C19 C14 -0.9(8)
C25 C20 C21 C22 -1.3(7)
P1 C20 C21 C22 176.7(4)
C20 C21 C22 C23 0.3(9)
C21 C22 C23 C24 -0.3(10)
C22 C23 C24 C25 1.2(9)
C23 C24 C25 C20 -2.3(8)
C21 C20 C25 C24 2.3(7)
P1 C20 C25 C24 -175.8(4)
C31 C26 C27 C28 -1.1(6)
P2 C26 C27 C28 179.2(3)
C26 C27 C28 C29 1.8(7)
C27 C28 C29 C30 -1.3(8)
C28 C29 C30 C31 0.0(8)
C27 C26 C31 C30 -0.1(6)
P2 C26 C31 C30 179.6(3)
C29 C30 C31 C26 0.7(7)
C37 C32 C33 C34 -0.1(7)
P2 C32 C33 C34 -179.6(4)
C32 C33 C34 C35 -1.1(8)
C33 C34 C35 C36 1.3(9)
C34 C35 C36 C37 -0.3(8)
C33 C32 C37 C36 1.1(7)
P2 C32 C37 C36 -179.4(4)
C35 C36 C37 C32 -0.9(7)
C43 C38 C39 C40 0.9(7)
P2 C38 C39 C40 -176.6(4)
C38 C39 C40 C41 -1.7(8)
C39 C40 C41 C42 0.9(8)
C40 C41 C42 C43 0.5(8)
C39 C38 C43 C42 0.6(6)
P2 C38 C43 C42 178.1(3)
C41 C42 C43 C38 -1.3(7)
C9 C8 P1 C20 51.4(3)
C13 C8 P1 C20 -135.2(3)
C9 C8 P1 C14 154.2(3)
C13 C8 P1 C14 -32.4(4)
C9 C8 P1 Ru1 -83.7(3)
C13 C8 P1 Ru1 89.6(3)
C25 C20 P1 C8 -154.8(3)
C21 C20 P1 C8 27.3(4)
C25 C20 P1 C14 103.9(4)
C21 C20 P1 C14 -74.0(4)
C25 C20 P1 Ru1 -26.0(4)
C21 C20 P1 Ru1 156.1(3)
C19 C14 P1 C8 -87.5(4)
C15 C14 P1 C8 88.5(3)
C19 C14 P1 C20 15.1(4)
C15 C14 P1 C20 -168.9(3)
C19 C14 P1 Ru1 150.9(3)
C15 C14 P1 Ru1 -33.1(3)
C43 C38 P2 C26 -111.5(3)
C39 C38 P2 C26 65.8(4)
C43 C38 P2 C32 146.7(3)
C39 C38 P2 C32 -35.9(4)
C43 C38 P2 Ru1 21.8(4)
C39 C38 P2 Ru1 -160.8(3)
C27 C26 P2 C38 175.9(3)
C31 C26 P2 C38 -3.8(4)
C27 C26 P2 C32 -82.6(3)
C31 C26 P2 C32 97.7(3)
C27 C26 P2 Ru1 43.0(3)
C31 C26 P2 Ru1 -136.7(3)
C37 C32 P2 C38 -52.0(4)
C33 C32 P2 C38 127.5(4)
C37 C32 P2 C26 -156.0(4)
C33 C32 P2 C26 23.5(4)
C37 C32 P2 Ru1 75.4(4)
C33 C32 P2 Ru1 -105.0(4)
C1 C2 Ru1 C3 -133.1(4)
C6 C2 Ru1 C3 112.6(5)
C3 C2 Ru1 C1 133.1(4)
C6 C2 Ru1 C1 -114.3(5)
C1 C2 Ru1 C4 -108.9(3)
C3 C2 Ru1 C4 24.2(2)
C6 C2 Ru1 C4 136.8(4)
C1 C2 Ru1 P2 18.5(3)
C3 C2 Ru1 P2 151.61(18)
C6 C2 Ru1 P2 -95.8(4)
C1 C2 Ru1 P1 167.6(2)
C3 C2 Ru1 P1 -59.3(2)
C6 C2 Ru1 P1 53.3(4)
C1 C2 Ru1 C5 -77.1(3)
C3 C2 Ru1 C5 56.0(2)
C6 C2 Ru1 C5 168.6(4)
C4 C3 Ru1 C2 140.5(3)
C2 C3 Ru1 C1 -28.4(2)
C4 C3 Ru1 C1 112.1(3)
C2 C3 Ru1 C4 -140.5(3)
C2 C3 Ru1 P2 -59.2(3)
C4 C3 Ru1 P2 81.3(4)
C2 C3 Ru1 P1 137.1(2)
C4 C3 Ru1 P1 -82.4(2)
C2 C3 Ru1 C5 -115.7(3)
C4 C3 Ru1 C5 24.8(2)
C2 C1 Ru1 C3 28.6(2)
C2 C1 Ru1 C4 62.8(3)
C2 C1 Ru1 P2 -164.9(2)
C2 C1 Ru1 P1 -38.9(6)
C2 C1 Ru1 C5 97.8(3)
C5 C4 Ru1 C2 113.5(3)
C3 C4 Ru1 C2 -24.3(2)
C7 C4 Ru1 C2 -128.7(4)
C5 C4 Ru1 C3 137.8(4)
C7 C4 Ru1 C3 -104.5(5)
C5 C4 Ru1 C1 78.7(3)
C3 C4 Ru1 C1 -59.1(3)
C7 C4 Ru1 C1 -163.5(4)
C5 C4 Ru1 P2 -5.0(3)
C3 C4 Ru1 P2 -142.8(2)
C7 C4 Ru1 P2 112.8(4)
C5 C4 Ru1 P1 -116.2(2)
C3 C4 Ru1 P1 106.1(2)
C7 C4 Ru1 P1 1.6(4)
C3 C4 Ru1 C5 -137.8(4)
C7 C4 Ru1 C5 117.8(5)
C38 P2 Ru1 C2 70.62(19)
C26 P2 Ru1 C2 -163.95(18)
C32 P2 Ru1 C2 -46.15(19)
C38 P2 Ru1 C3 109.8(3)
C26 P2 Ru1 C3 -124.8(3)
C32 P2 Ru1 C3 -7.0(3)
C38 P2 Ru1 C1 81.60(19)
C26 P2 Ru1 C1 -152.97(18)
C32 P2 Ru1 C1 -35.17(18)
C38 P2 Ru1 C4 163.0(2)
C26 P2 Ru1 C4 -71.6(2)
C32 P2 Ru1 C4 46.2(2)
C38 P2 Ru1 P1 -86.10(15)
C26 P2 Ru1 P1 39.32(14)
C32 P2 Ru1 P1 157.12(14)
C38 P2 Ru1 C5 160.14(18)
C26 P2 Ru1 C5 -74.43(18)
C32 P2 Ru1 C5 43.36(18)
C8 P1 Ru1 C2 -105.4(2)
C20 P1 Ru1 C2 131.7(2)
C14 P1 Ru1 C2 7.7(2)
C8 P1 Ru1 C3 -138.21(17)
C20 P1 Ru1 C3 98.9(2)
C14 P1 Ru1 C3 -25.19(17)
C8 P1 Ru1 C1 -75.6(5)
C20 P1 Ru1 C1 161.5(5)
C14 P1 Ru1 C1 37.5(5)
C8 P1 Ru1 C4 -175.40(16)
C20 P1 Ru1 C4 61.7(2)
C14 P1 Ru1 C4 -62.38(17)
C8 P1 Ru1 P2 49.25(13)
C20 P1 Ru1 P2 -73.67(17)
C14 P1 Ru1 P2 162.27(13)
C8 P1 Ru1 C5 150.91(17)
C20 P1 Ru1 C5 28.0(2)
C14 P1 Ru1 C5 -96.06(17)
C4 C5 Ru1 C2 -59.3(3)
C4 C5 Ru1 C3 -26.2(3)
C4 C5 Ru1 C1 -95.9(3)
C4 C5 Ru1 P2 176.3(2)
C4 C5 Ru1 P1 73.0(3)
